data_2107433
loop_
_publ_author_name
'Taylor, J.C.'
'Wilson, P.W.'

_publ_section_title
;
 The Structure of U O Cl2 by Neutron Diffraction
;
_journal_name_full 'Acta Crystallographica B (24,1968-38,1982)'
_journal_page_first 175
_journal_page_last 177
_journal_volume 30
_journal_year 1974
_chemical_formula_sum 'Cl2 O U'
_chemical_name_systematic 'U O Cl2'
_space_group_IT_number 55
_symmetry_space_group_name_Hall '-P 2 2ab'
_symmetry_space_group_name_H-M 'P b a m'
_cell_angle_alpha 90
_cell_angle_beta 90
_cell_angle_gamma 90
_cell_formula_units_Z 12
_cell_length_a 15.25
_cell_length_b 17.8
_cell_length_c 3.996
_cell_volume 1084.714
_citation_journal_id_ASTM ACBCAR
_cod_data_source_file Taylor_ACBCAR_1974_481.cif
_cod_data_source_block Cl2O1U1
_cod_original_formula_sum 'Cl2 O1 U1'
_cod_database_code 2107433

loop_
_symmetry_equiv_pos_as_xyz
x,y,z
-x,-y,z
x+1/2,-y+1/2,-z
-x+1/2,y+1/2,-z
-x,-y,-z
x,y,-z
-x-1/2,y-1/2,z
x-1/2,-y-1/2,z

loop_
_atom_site_label
_atom_site_type_symbol
_atom_site_fract_x
_atom_site_fract_y
_atom_site_fract_z
_atom_site_occupancy
_atom_site_U_iso_or_equiv
O1 O-2 0.288 0.225 0 1 0.0
U1 U+4 0.336 0.255 0.5 1 0.0
Cl3 Cl-1 0.062 0.085 0.5 1 0.0
Cl5 Cl-1 0.327 0.404 0.5 1 0.0
Cl2 Cl-1 0.473 0.283 0 1 0.0
Cl1 Cl-1 0.121 0.453 0 1 0.0
Cl4 Cl-1 0.132 0.281 0.5 1 0.0
O2 O-2 0.23 0.056 0 1 0.0
U3 U+4 0.281 0.024 0.5 1 0.0
U2 U+4 0.162 0.168 0 1 0.0
O3 O-2 0.238 0.15 0.5 1 0.0
Cl6 Cl-1 0.432 0.118 0.5 1 0.0
